data_7249870
loop_
_publ_author_name
'Israfilov, Nizami'
'Kyritsakas, Nathalie'
'Jouaiti, Abdelaziz'
'Ferlay, Sylvie'

_publ_section_title
;
 Exploring the formation of coordination polymers based on dicarboxylic
 ligands derived from fluorene and their adsorption abilities
;
_journal_name_full CrystEngComm
_journal_paper_doi 10.1039/D4CE01201A
_journal_year 2025
_chemical_formula_moiety 'C27 H18 O5 Zn, solvent'
_chemical_formula_sum 'C27 H18 O5 Zn en lv so t'
_chemical_formula_weight 487.78
_space_group_crystal_system orthorhombic
_space_group_IT_number 64
_space_group_name_Hall '-C 2ac 2'
_space_group_name_H-M_alt 'C m c e'
_atom_sites_solution_hydrogens mixed
_audit_creation_method SHELXL-2018/3
_audit_update_record
;
2024-10-31 deposited with the CCDC.	2025-01-15 downloaded from the CCDC.
;
_cell_angle_alpha 90
_cell_angle_beta 90
_cell_angle_gamma 90
_cell_formula_units_Z 8
_cell_length_a 23.673(4)
_cell_length_b 18.677(4)
_cell_length_c 17.763(4)
_cell_measurement_reflns_used 1702
_cell_measurement_temperature 173(2)
_cell_measurement_theta_max 19.81
_cell_measurement_theta_min 2.68
_cell_volume 7854(3)
_computing_cell_refinement 'Bruker SAINT'
_computing_data_collection 'Bruker APEX3'
_computing_data_reduction 'Bruker SAINT'
_computing_molecular_graphics 'Bruker SHELXTL'
_computing_publication_material 'Bruker SHELXTL'
_computing_structure_refinement 'SHELXL-2019/3(Sheldrick, 2019)'
_computing_structure_solution 'SHELXT 2018/2 (Sheldrick, 2018)'
_diffrn_ambient_temperature 173(2)
_diffrn_measured_fraction_theta_full 0.998
_diffrn_measured_fraction_theta_max 0.997
_diffrn_measurement_device_type 'Bruker APEX-II CCD'
_diffrn_measurement_method '\f and \w scans'
_diffrn_radiation_monochromator triumph
_diffrn_radiation_source 'sealed tube'
_diffrn_radiation_type MoK\a
_diffrn_radiation_wavelength 0.71073
_diffrn_reflns_av_R_equivalents 0.1231
_diffrn_reflns_av_unetI/netI 0.1139
_diffrn_reflns_Laue_measured_fraction_full 0.998
_diffrn_reflns_Laue_measured_fraction_max 0.997
_diffrn_reflns_limit_h_max 28
_diffrn_reflns_limit_h_min -31
_diffrn_reflns_limit_k_max 16
_diffrn_reflns_limit_k_min -24
_diffrn_reflns_limit_l_max 22
_diffrn_reflns_limit_l_min -23
_diffrn_reflns_number 28888
_diffrn_reflns_point_group_measured_fraction_full 0.998
_diffrn_reflns_point_group_measured_fraction_max 0.997
_diffrn_reflns_theta_full 25.242
_diffrn_reflns_theta_max 27.932
_diffrn_reflns_theta_min 1.720
_exptl_absorpt_coefficient_mu 0.646
_exptl_absorpt_correction_T_max 0.7456
_exptl_absorpt_correction_T_min 0.5694
_exptl_absorpt_correction_type multi-scan
_exptl_absorpt_process_details sadabs
_exptl_crystal_colour colourless
_exptl_crystal_density_diffrn 0.825
_exptl_crystal_density_meas ?
_exptl_crystal_description block
_exptl_crystal_F_000 2000
_exptl_crystal_size_max 0.160
_exptl_crystal_size_mid 0.120
_exptl_crystal_size_min 0.100
_refine_diff_density_max 0.614
_refine_diff_density_min -1.373
_refine_diff_density_rms 0.129
_refine_ls_extinction_method none
_refine_ls_goodness_of_fit_ref 1.021
_refine_ls_hydrogen_treatment mixed
_refine_ls_matrix_type full
_refine_ls_number_parameters 157
_refine_ls_number_reflns 4819
_refine_ls_number_restraints 4
_refine_ls_restrained_S_all 1.021
_refine_ls_R_factor_all 0.1622
_refine_ls_R_factor_gt 0.0932
_refine_ls_shift/su_max 0.000
_refine_ls_shift/su_mean 0.000
_refine_ls_structure_factor_coef Fsqd
_refine_ls_weighting_details 'w=1/[\s^2^(Fo^2^)+(0.1383P)^2^+61.5180P] where P=(Fo^2^+2Fc^2^)/3'
_refine_ls_weighting_scheme calc
_refine_ls_wR_factor_gt 0.2610
_refine_ls_wR_factor_ref 0.3010
_reflns_Friedel_coverage 0.000
_reflns_number_gt 2507
_reflns_number_total 4819
_reflns_threshold_expression 'I > 2\s(I)'
_cod_data_source_file d4ce01201a2.cif
_cod_data_source_block eajaj240322sq
_cod_depositor_comments
;
The following automatic conversions were performed:

data item '_exptl_crystal_density_meas' value 'none' was changed to
'?' -- the value is perceived as not measured.

Automatic conversion script
Id: cif_fix_values 8170 2020-07-09 18:12:32Z antanas 
;
_cod_original_sg_symbol_Hall '-C 2bc 2'
_cod_original_sg_symbol_H-M 'C m c a'
_cod_original_formula_sum 'C27 H18 O5 Zn, solvent'
_cod_database_code 7249870
_shelx_shelxl_version_number 2018/3
_shelx_space_group_comment
;
The symmetry employed for this shelxl refinement is uniquely defined
by the following loop, which should always be used as a source of
symmetry information in preference to the above space-group names.
They are only intended as comments.
;
_shelx_estimated_absorpt_t_min 0.904
_shelx_estimated_absorpt_t_max 0.938

loop_
_space_group_symop_operation_xyz
'x, y, z'
'-x, -y+1/2, z+1/2'
'-x, y+1/2, -z+1/2'
'x, -y, -z'
'x+1/2, y+1/2, z'
'-x+1/2, -y+1, z+1/2'
'-x+1/2, y+1, -z+1/2'
'x+1/2, -y+1/2, -z'
'-x, -y, -z'
'x, y-1/2, -z-1/2'
'x, -y-1/2, z-1/2'
'-x, y, z'
'-x+1/2, -y+1/2, -z'
'x+1/2, y, -z-1/2'
'x+1/2, -y, z-1/2'
'-x+1/2, y+1/2, z'

loop_
_atom_site_label
_atom_site_type_symbol
_atom_site_fract_x
_atom_site_fract_y
_atom_site_fract_z
_atom_site_U_iso_or_equiv
_atom_site_adp_type
_atom_site_occupancy
_atom_site_site_symmetry_order
_atom_site_calc_flag
_atom_site_refinement_flags_posn
_atom_site_refinement_flags_adp
_atom_site_refinement_flags_occupancy
_atom_site_disorder_assembly
_atom_site_disorder_group
Zn1 Zn 0.500000 0.56112(7) 0.44548(5) 0.0264(3) Uani 1 2 d DS T P . .
O1 O 0.5612(2) 0.5950(3) 0.5174(3) 0.0521(16) Uani 1 1 d . . . . .
O2 O 0.55762(19) 0.5064(3) 0.6012(3) 0.0427(13) Uani 1 1 d . . . . .
C1 C 0.5774(3) 0.5627(5) 0.5755(3) 0.0334(16) Uani 1 1 d . . . . .
C2 C 0.6253(3) 0.5990(4) 0.6182(3) 0.0331(17) Uani 1 1 d . . . . .
C3 C 0.6406(3) 0.5749(4) 0.6898(4) 0.0399(19) Uani 1 1 d . . . . .
H3 H 0.621969 0.534730 0.711116 0.048 Uiso 1 1 calc R U . . .
C4 C 0.6821(3) 0.6086(4) 0.7295(4) 0.0415(19) Uani 1 1 d . . . . .
H4 H 0.692170 0.590976 0.777851 0.050 Uiso 1 1 calc R U . . .
C5 C 0.7099(2) 0.6677(4) 0.7013(3) 0.0261(14) Uani 1 1 d . . . . .
C6 C 0.6959(3) 0.6891(4) 0.6283(3) 0.0360(18) Uani 1 1 d . . . . .
H6 H 0.715907 0.727471 0.605655 0.043 Uiso 1 1 calc R U . . .
C7 C 0.6536(3) 0.6556(4) 0.5888(3) 0.0369(18) Uani 1 1 d . . . . .
H7 H 0.644067 0.672394 0.539953 0.044 Uiso 1 1 calc R U . . .
C8 C 0.750000 0.7125(5) 0.750000 0.028(2) Uani 1 2 d S T P . .
C9 C 0.7132(3) 0.7640(4) 0.7954(3) 0.0305(16) Uani 1 1 d . . . . .
C10 C 0.6696(3) 0.7486(5) 0.8453(3) 0.0400(19) Uani 1 1 d . . . . .
H10 H 0.659703 0.700350 0.855987 0.048 Uiso 1 1 calc R U . . .
C11 C 0.6418(3) 0.8025(7) 0.8781(4) 0.060(3) Uani 1 1 d . . . . .
H11 H 0.612396 0.792215 0.912908 0.072 Uiso 1 1 calc R U . . .
C12 C 0.6556(3) 0.8752(7) 0.8617(5) 0.067(3) Uani 1 1 d . . . . .
H12 H 0.635091 0.913046 0.884836 0.080 Uiso 1 1 calc R U . . .
C13 C 0.6975(4) 0.8900(5) 0.8134(5) 0.059(2) Uani 1 1 d . . . . .
H13 H 0.706803 0.938394 0.802769 0.071 Uiso 1 1 calc R U . . .
C14 C 0.7280(3) 0.8346(4) 0.7783(4) 0.0404(19) Uani 1 1 d . . . . .
O3 O 0.500000 0.6383(4) 0.3682(4) 0.0398(18) Uani 1 2 d DS T P . .
H3A H 0.500000 0.625(3) 0.3223(18) 0.043 Uiso 1 2 d DS U P . .
H3B H 0.500000 0.6822(9) 0.3826(19) 0.043 Uiso 1 2 d DS U P . .

loop_
_atom_site_aniso_label
_atom_site_aniso_U_11
_atom_site_aniso_U_22
_atom_site_aniso_U_33
_atom_site_aniso_U_23
_atom_site_aniso_U_13
_atom_site_aniso_U_12
Zn1 0.0173(5) 0.0491(7) 0.0127(4) 0.0002(5) 0.000 0.000
O1 0.050(3) 0.079(4) 0.028(3) 0.004(3) -0.016(2) -0.017(3)
O2 0.032(3) 0.054(4) 0.042(3) -0.002(3) -0.015(2) -0.011(2)
C1 0.024(3) 0.053(5) 0.023(3) -0.004(4) -0.009(2) 0.010(3)
C2 0.028(3) 0.052(5) 0.019(3) -0.007(3) -0.011(3) -0.007(3)
C3 0.040(4) 0.050(5) 0.030(3) 0.006(3) -0.012(3) -0.012(3)
C4 0.054(4) 0.052(5) 0.019(3) 0.002(3) -0.012(3) -0.013(4)
C5 0.028(3) 0.037(4) 0.014(3) 0.000(3) -0.005(2) -0.006(3)
C6 0.028(3) 0.059(5) 0.022(3) 0.007(3) -0.010(3) -0.006(3)
C7 0.034(4) 0.062(5) 0.014(3) 0.004(3) -0.006(3) -0.004(3)
C8 0.020(4) 0.045(6) 0.020(4) 0.000 -0.007(3) 0.000
C9 0.023(3) 0.044(5) 0.025(3) 0.006(3) -0.012(3) 0.000(3)
C10 0.036(4) 0.068(6) 0.016(3) -0.004(3) 0.004(3) -0.003(4)
C11 0.033(4) 0.121(10) 0.024(4) -0.017(5) -0.002(3) 0.011(5)
C12 0.032(4) 0.117(10) 0.051(5) -0.022(6) -0.002(4) 0.032(5)
C13 0.058(5) 0.051(6) 0.069(6) -0.018(5) -0.014(5) 0.009(4)
C14 0.026(3) 0.054(5) 0.041(4) -0.010(4) -0.012(3) 0.006(3)
O3 0.046(4) 0.044(5) 0.029(4) -0.003(3) 0.000 0.000

loop_
_atom_type_symbol
_atom_type_description
_atom_type_scat_dispersion_real
_atom_type_scat_dispersion_imag
_atom_type_scat_source
C C 0.0033 0.0016 'International Tables Vol C Tables 4.2.6.8 and 6.1.1.4'
O O 0.0106 0.0060 'International Tables Vol C Tables 4.2.6.8 and 6.1.1.4'
Zn Zn 0.2839 1.4301 'International Tables Vol C Tables 4.2.6.8 and 6.1.1.4'
H H 0.0000 0.0000 'International Tables Vol C Tables 4.2.6.8 and 6.1.1.4'

loop_
_geom_angle_atom_site_label_1
_geom_angle_atom_site_label_2
_geom_angle_atom_site_label_3
_geom_angle
_geom_angle_site_symmetry_1
_geom_angle_site_symmetry_3
_geom_angle_publ_flag
O3 Zn1 O1 102.0(2) . 12_655 ?
O3 Zn1 O1 102.0(2) . . ?
O1 Zn1 O1 90.9(3) 12_655 . ?
O3 Zn1 O2 99.6(2) . 9_666 ?
O1 Zn1 O2 88.4(2) 12_655 9_666 ?
O1 Zn1 O2 158.0(2) . 9_666 ?
O3 Zn1 O2 99.6(2) . 4_566 ?
O1 Zn1 O2 158.0(2) 12_655 4_566 ?
O1 Zn1 O2 88.4(2) . 4_566 ?
O2 Zn1 O2 84.2(3) 9_666 4_566 ?
O3 Zn1 Zn1 176.7(2) . 9_666 ?
O1 Zn1 Zn1 80.28(17) 12_655 9_666 ?
O1 Zn1 Zn1 80.28(17) . 9_666 ?
O2 Zn1 Zn1 77.94(16) 9_666 9_666 ?
O2 Zn1 Zn1 77.94(16) 4_566 9_666 ?
C1 O1 Zn1 125.8(5) . . ?
C1 O2 Zn1 129.0(4) . 9_666 ?
O2 C1 O1 126.5(6) . . ?
O2 C1 C2 118.4(6) . . ?
O1 C1 C2 115.1(7) . . ?
C7 C2 C3 118.2(6) . . ?
C7 C2 C1 121.5(6) . . ?
C3 C2 C1 120.3(7) . . ?
C4 C3 C2 120.7(7) . . ?
C3 C4 C5 121.7(6) . . ?
C4 C5 C6 116.9(6) . . ?
C4 C5 C8 121.7(5) . . ?
C6 C5 C8 121.0(6) . . ?
C7 C6 C5 121.2(7) . . ?
C2 C7 C6 121.2(6) . . ?
C9 C8 C9 101.9(8) 7_646 . ?
C9 C8 C5 106.8(3) 7_646 7_646 ?
C9 C8 C5 113.5(3) . 7_646 ?
C9 C8 C5 113.5(3) 7_646 . ?
C9 C8 C5 106.8(3) . . ?
C5 C8 C5 113.9(8) 7_646 . ?
C10 C9 C14 121.2(7) . . ?
C10 C9 C8 129.0(7) . . ?
C14 C9 C8 109.7(6) . . ?
C11 C10 C9 119.2(9) . . ?
C10 C11 C12 121.0(8) . . ?
C13 C12 C11 119.7(9) . . ?
C12 C13 C14 120.9(10) . . ?
C9 C14 C13 118.0(7) . . ?
C9 C14 C14 109.3(4) . 7_646 ?
C13 C14 C14 132.6(6) . 7_646 ?

loop_
_geom_bond_atom_site_label_1
_geom_bond_atom_site_label_2
_geom_bond_distance
_geom_bond_site_symmetry_2
_geom_bond_publ_flag
Zn1 O3 1.990(7) . ?
Zn1 O1 2.032(5) 12_655 ?
Zn1 O1 2.032(5) . ?
Zn1 O2 2.035(5) 9_666 ?
Zn1 O2 2.035(5) 4_566 ?
Zn1 Zn1 2.994(2) 9_666 ?
O1 C1 1.257(8) . ?
O2 C1 1.238(9) . ?
C1 C2 1.522(9) . ?
C2 C7 1.357(10) . ?
C2 C3 1.397(9) . ?
C3 C4 1.363(9) . ?
C4 C5 1.379(10) . ?
C5 C6 1.396(8) . ?
C5 C8 1.533(8) . ?
C6 C7 1.372(9) . ?
C8 C9 1.528(9) 7_646 ?
C8 C9 1.528(9) . ?
C9 C10 1.392(9) . ?
C9 C14 1.398(10) . ?
C10 C11 1.336(12) . ?
C11 C12 1.428(15) . ?
C12 C13 1.341(13) . ?
C13 C14 1.406(11) . ?
C14 C14 1.449(14) 7_646 ?

loop_
_geom_torsion_atom_site_label_1
_geom_torsion_atom_site_label_2
_geom_torsion_atom_site_label_3
_geom_torsion_atom_site_label_4
_geom_torsion
_geom_torsion_site_symmetry_1
_geom_torsion_site_symmetry_2
_geom_torsion_site_symmetry_3
_geom_torsion_site_symmetry_4
_geom_torsion_publ_flag
Zn1 O2 C1 O1 8.7(11) 9_666 . . . ?
Zn1 O2 C1 C2 -173.0(4) 9_666 . . . ?
Zn1 O1 C1 O2 -3.4(11) . . . . ?
Zn1 O1 C1 C2 178.2(5) . . . . ?
O2 C1 C2 C7 171.8(7) . . . . ?
O1 C1 C2 C7 -9.8(10) . . . . ?
O2 C1 C2 C3 -9.1(10) . . . . ?
O1 C1 C2 C3 169.3(7) . . . . ?
C7 C2 C3 C4 1.4(11) . . . . ?
C1 C2 C3 C4 -177.7(7) . . . . ?
C2 C3 C4 C5 0.8(12) . . . . ?
C3 C4 C5 C6 -3.5(11) . . . . ?
C3 C4 C5 C8 170.6(7) . . . . ?
C4 C5 C6 C7 4.3(11) . . . . ?
C8 C5 C6 C7 -169.9(6) . . . . ?
C3 C2 C7 C6 -0.6(11) . . . . ?
C1 C2 C7 C6 178.5(7) . . . . ?
C5 C6 C7 C2 -2.3(11) . . . . ?
C4 C5 C8 C9 166.4(7) . . . 7_646 ?
C6 C5 C8 C9 -19.7(9) . . . 7_646 ?
C4 C5 C8 C9 -82.1(8) . . . . ?
C6 C5 C8 C9 91.7(7) . . . . ?
C4 C5 C8 C5 44.0(6) . . . 7_646 ?
C6 C5 C8 C5 -142.2(7) . . . 7_646 ?
C9 C8 C9 C10 177.4(7) 7_646 . . . ?
C5 C8 C9 C10 -68.2(8) 7_646 . . . ?
C5 C8 C9 C10 58.1(7) . . . . ?
C9 C8 C9 C14 -0.7(3) 7_646 . . . ?
C5 C8 C9 C14 113.7(6) 7_646 . . . ?
C5 C8 C9 C14 -120.0(6) . . . . ?
C14 C9 C10 C11 -0.7(10) . . . . ?
C8 C9 C10 C11 -178.5(6) . . . . ?
C9 C10 C11 C12 1.0(11) . . . . ?
C10 C11 C12 C13 -0.9(12) . . . . ?
C11 C12 C13 C14 0.4(13) . . . . ?
C10 C9 C14 C13 0.2(10) . . . . ?
C8 C9 C14 C13 178.4(6) . . . . ?
C10 C9 C14 C14 -176.5(6) . . . 7_646 ?
C8 C9 C14 C14 1.8(8) . . . 7_646 ?
C12 C13 C14 C9 0.0(11) . . . . ?
C12 C13 C14 C14 175.6(9) . . . 7_646 ?
